data_7027642
loop_
_publ_author_name
'Houlton, Andrew'
'Isaac, Christian J.'
'Gibson, Ashleigh E.'
'Horrocks, Benjamin R.'
'Clegg, William'
'Elsegood, Mark R. J.'

_publ_section_title
;
 Synthesis, structure and redox properties of ferrocenylmethylnucleobases
;
_journal_issue 18
_journal_name_full 'Journal of the Chemical Society, Dalton Transactions'
_journal_page_first 3229
_journal_paper_doi 10.1039/a905168f
_journal_year 1999
_chemical_formula_sum 'C16 H16 Fe N2 O2'
_chemical_formula_weight 324.16
_chemical_name_systematic
;
 ?
;
_space_group_IT_number 14
_symmetry_cell_setting monoclinic
_symmetry_space_group_name_Hall '-P 2yn'
_symmetry_space_group_name_H-M 'P 1 21/n 1'
_atom_sites_solution_hydrogens 'geom and located'
_atom_sites_solution_primary heavy
_atom_sites_solution_secondary difmap
_audit_creation_method SHELXL
_cell_angle_alpha 90.00
_cell_angle_beta 91.02(3)
_cell_angle_gamma 90.00
_cell_formula_units_Z 4
_cell_length_a 5.8871(12)
_cell_length_b 11.597(2)
_cell_length_c 20.262(4)
_cell_measurement_reflns_used 4748
_cell_measurement_temperature 160(2)
_cell_measurement_theta_max 28.20
_cell_measurement_theta_min 1.75
_cell_volume 1383.1(5)
_computing_cell_refinement 'local programs'
_computing_data_collection 'Siemens SMART'
_computing_data_reduction 'Siemens SAINT'
_computing_molecular_graphics 'Siemens SHELXTL'
_computing_publication_material 'SHELXTL and local programs'
_computing_structure_refinement 'Siemens SHELXTL'
_computing_structure_solution 'Siemens SHELXTL'
_diffrn_ambient_temperature 160(2)
_diffrn_measurement_device 'Siemens SMART CCD diffractometer'
_diffrn_measurement_method '\w rotation with narrow frames'
_diffrn_radiation_monochromator graphite
_diffrn_radiation_source 'fine-focus sealed tube'
_diffrn_radiation_type MoK\a
_diffrn_radiation_wavelength 0.71073
_diffrn_reflns_av_R_equivalents 0.0433
_diffrn_reflns_av_sigmaI/netI 0.0590
_diffrn_reflns_limit_h_max 6
_diffrn_reflns_limit_h_min -7
_diffrn_reflns_limit_k_max 15
_diffrn_reflns_limit_k_min -8
_diffrn_reflns_limit_l_max 25
_diffrn_reflns_limit_l_min -25
_diffrn_reflns_number 8316
_diffrn_reflns_theta_max 28.42
_diffrn_reflns_theta_min 2.01
_diffrn_standards_decay_% 0
_exptl_absorpt_coefficient_mu 1.096
_exptl_absorpt_correction_T_max 0.928
_exptl_absorpt_correction_T_min 0.684
_exptl_absorpt_correction_type empirical
_exptl_crystal_colour yellow
_exptl_crystal_density_diffrn 1.557
_exptl_crystal_description slab
_exptl_crystal_F_000 672
_exptl_crystal_size_max 0.18
_exptl_crystal_size_mid 0.12
_exptl_crystal_size_min 0.08
_refine_diff_density_max 0.373
_refine_diff_density_min -0.376
_refine_diff_density_rms 0.074
_refine_ls_extinction_method none
_refine_ls_goodness_of_fit_all 1.040
_refine_ls_goodness_of_fit_obs 1.107
_refine_ls_matrix_type full
_refine_ls_number_parameters 195
_refine_ls_number_reflns 3172
_refine_ls_number_restraints 0
_refine_ls_restrained_S_all 1.040
_refine_ls_restrained_S_obs 1.107
_refine_ls_R_factor_all 0.0702
_refine_ls_R_factor_obs 0.0422
_refine_ls_shift/esd_max 0.001
_refine_ls_shift/esd_mean 0.000
_refine_ls_structure_factor_coef Fsqd
_refine_ls_weighting_details 'w=1/[\s^2^(Fo^2^)+(0.0341P)^2^+0.6699P] where P=(Fo^2^+2Fc^2^)/3'
_refine_ls_weighting_scheme calc
_refine_ls_wR_factor_all 0.0933
_refine_ls_wR_factor_obs 0.0840
_reflns_number_observed 2320
_reflns_number_total 3172
_reflns_observed_criterion >2sigma(I)
_cod_data_source_file 905168Fsup1.cif
_cod_data_source_block 1
_cod_depositor_comments
;
The following automatic conversions were performed:

'_refine_ls_weighting_scheme' value 'calc
w=1/[\s^2^(Fo^2^)+(0.0341P)^2^+0.6699P] where P=(Fo^2^+2Fc^2^)/3' was
changed to 'calc'. New tag '_refine_ls_weighting_details' was
created. The value of the new tag was set to
'w=1/[\s^2^(Fo^2^)+(0.0341P)^2^+0.6699P] where P=(Fo^2^+2Fc^2^)/3'.

Automatic conversion script
Id: cif_fix_values 3143 2015-03-26 13:38:13Z robertas 
;
_cod_original_cell_volume 1383.2(5)
_cod_original_sg_symbol_H-M P2(1)/n
_cod_database_code 7027642

loop_
_symmetry_equiv_pos_as_xyz
'x, y, z'
'-x+1/2, y+1/2, -z+1/2'
'-x, -y, -z'
'x-1/2, -y-1/2, z-1/2'

loop_
_atom_site_aniso_label
_atom_site_aniso_U_11
_atom_site_aniso_U_22
_atom_site_aniso_U_33
_atom_site_aniso_U_23
_atom_site_aniso_U_13
_atom_site_aniso_U_12
Fe1 0.0252(2) 0.0217(2) 0.01504(19) -0.00122(16) 0.00184(14) 0.00172(17)
O2 0.0376(12) 0.0482(13) 0.0214(10) -0.0080(9) 0.0055(9) -0.0154(10)
O4 0.0467(14) 0.0487(14) 0.0278(12) -0.0137(10) 0.0049(10) -0.0050(11)
N1 0.0279(13) 0.0299(13) 0.0129(10) -0.0020(9) 0.0014(9) -0.0028(10)
N3 0.0304(14) 0.0362(14) 0.0203(12) -0.0032(10) 0.0047(11) -0.0050(11)
C2 0.0306(15) 0.0313(16) 0.0170(13) 0.0007(11) 0.0009(11) -0.0011(13)
C4 0.0331(16) 0.0281(15) 0.0218(14) 0.0009(12) -0.0029(12) -0.0007(13)
C5 0.0322(16) 0.0283(15) 0.0194(13) 0.0038(11) -0.0036(12) -0.0015(12)
C6 0.0309(16) 0.0290(15) 0.0203(14) 0.0060(11) -0.0005(12) -0.0031(12)
C7 0.0443(19) 0.0367(18) 0.0310(17) -0.0036(13) -0.0034(14) -0.0129(15)
C8 0.0295(16) 0.0312(16) 0.0177(13) -0.0016(11) 0.0027(11) 0.0009(11)
C9 0.0273(15) 0.0237(13) 0.0139(12) -0.0033(10) 0.0035(11) 0.0018(11)
C10 0.0301(16) 0.0272(15) 0.0224(14) -0.0054(11) 0.0019(12) -0.0045(12)
C11 0.0482(19) 0.0231(14) 0.0210(15) -0.0004(11) 0.0055(13) 0.0015(13)
C12 0.0342(17) 0.0328(16) 0.0213(15) -0.0046(12) -0.0016(12) 0.0104(13)
C13 0.0273(15) 0.0320(15) 0.0210(14) -0.0031(12) 0.0044(12) 0.0046(12)
C14 0.055(2) 0.0278(16) 0.0271(15) -0.0009(13) 0.0010(15) 0.0181(14)
C15 0.0263(16) 0.0428(19) 0.0324(16) -0.0132(14) 0.0021(13) 0.0075(13)
C16 0.0374(17) 0.0315(16) 0.0191(14) -0.0040(11) 0.0084(12) 0.0023(12)
C17 0.0337(16) 0.0356(17) 0.0215(14) -0.0068(12) -0.0033(12) 0.0022(13)
C18 0.051(2) 0.0253(16) 0.0292(16) -0.0050(13) 0.0080(15) -0.0044(14)

loop_
_atom_site_label
_atom_site_type_symbol
_atom_site_fract_x
_atom_site_fract_y
_atom_site_fract_z
_atom_site_U_iso_or_equiv
_atom_site_thermal_displace_type
_atom_site_occupancy
_atom_site_calc_flag
_atom_site_refinement_flags
Fe1 Fe -0.59046(6) 0.02934(3) 0.184558(17) 0.02065(12) Uani 1 d .
O2 O -0.8984(4) -0.02609(18) 0.41762(9) 0.0357(5) Uani 1 d .
O4 O -0.6529(4) 0.23063(18) 0.57237(10) 0.0410(6) Uani 1 d .
N1 N -0.5574(4) 0.06231(18) 0.40188(10) 0.0235(5) Uani 1 d .
N3 N -0.7676(4) 0.1024(2) 0.49438(11) 0.0289(6) Uani 1 d .
H3 H -0.884(6) 0.087(3) 0.5184(17) 0.055(11) Uiso 1 d .
C2 C -0.7508(5) 0.0417(2) 0.43652(13) 0.0263(6) Uani 1 d .
C4 C -0.6148(5) 0.1828(2) 0.51951(13) 0.0277(6) Uani 1 d .
C5 C -0.4181(5) 0.2025(2) 0.47981(13) 0.0267(6) Uani 1 d .
C6 C -0.3982(5) 0.1417(2) 0.42359(13) 0.0268(6) Uani 1 d .
H6 H -0.2707 0.1539 0.3981 0.032 Uiso 1 calc R
C7 C -0.2434(6) 0.2863(3) 0.50408(15) 0.0374(7) Uani 1 d .
H7A H -0.3099 0.3617 0.5068 0.056 Uiso 1 calc R
H7B H -0.1191 0.2880 0.4741 0.056 Uiso 1 calc R
H7C H -0.1889 0.2632 0.5470 0.056 Uiso 1 calc R
C8 C -0.5245(5) 0.0018(2) 0.33815(12) 0.0261(6) Uani 1 d .
H8A H -0.6088 -0.0700 0.3381 0.031 Uiso 1 calc R
H8B H -0.3648 -0.0165 0.3334 0.031 Uiso 1 calc R
C9 C -0.6022(4) 0.0738(2) 0.28111(12) 0.0216(6) Uani 1 d .
C10 C -0.4661(5) 0.1535(2) 0.24598(13) 0.0265(6) Uani 1 d .
H10 H -0.3137 0.1696 0.2546 0.032 Uiso 1 calc R
C11 C -0.6042(5) 0.2045(2) 0.19521(13) 0.0307(7) Uani 1 d .
H11 H -0.5573 0.2594 0.1649 0.037 Uiso 1 calc R
C12 C -0.8245(5) 0.1570(2) 0.19897(13) 0.0294(7) Uani 1 d .
H12 H -0.9477 0.1748 0.1715 0.035 Uiso 1 calc R
C13 C -0.8249(5) 0.0770(2) 0.25221(13) 0.0267(6) Uani 1 d .
H13 H -0.9491 0.0341 0.2658 0.032 Uiso 1 calc R
C14 C -0.4442(6) -0.1294(2) 0.18041(15) 0.0365(8) Uani 1 d .
H14 H -0.3926 -0.1723 0.2165 0.044 Uiso 1 calc R
C15 C -0.3153(5) -0.0487(2) 0.14463(14) 0.0338(7) Uani 1 d .
H15 H -0.1639 -0.0297 0.1528 0.041 Uiso 1 calc R
C16 C -0.4567(5) -0.0018(2) 0.09431(13) 0.0292(7) Uani 1 d .
H16 H -0.4154 0.0539 0.0638 0.035 Uiso 1 calc R
C17 C -0.6724(5) -0.0548(2) 0.09868(13) 0.0303(7) Uani 1 d .
H17 H -0.7977 -0.0403 0.0713 0.036 Uiso 1 calc R
C18 C -0.6644(6) -0.1338(2) 0.15206(14) 0.0352(7) Uani 1 d .
H18 H -0.7831 -0.1803 0.1659 0.042 Uiso 1 calc R

loop_
_atom_type_symbol
_atom_type_description
_atom_type_scat_dispersion_real
_atom_type_scat_dispersion_imag
_atom_type_scat_source
C C 0.0033 0.0016 'International Tables Vol C Tables 4.2.6.8 and 6.1.1.4'
H H 0.0000 0.0000 'International Tables Vol C Tables 4.2.6.8 and 6.1.1.4'
N N 0.0061 0.0033 'International Tables Vol C Tables 4.2.6.8 and 6.1.1.4'
O O 0.0106 0.0060 'International Tables Vol C Tables 4.2.6.8 and 6.1.1.4'
Fe Fe 0.3463 0.8444 'International Tables Vol C Tables 4.2.6.8 and 6.1.1.4'

loop_
_geom_angle_atom_site_label_1
_geom_angle_atom_site_label_2
_geom_angle_atom_site_label_3
_geom_angle
C9 Fe1 C10 41.04(10)
C9 Fe1 C14 106.99(11)
C10 Fe1 C14 121.24(13)
C9 Fe1 C15 122.56(12)
C10 Fe1 C15 106.14(12)
C14 Fe1 C15 40.64(12)
C9 Fe1 C16 158.91(11)
C10 Fe1 C16 122.36(11)
C14 Fe1 C16 68.39(12)
C15 Fe1 C16 40.63(12)
C9 Fe1 C13 41.09(10)
C10 Fe1 C13 68.70(11)
C14 Fe1 C13 124.40(12)
C15 Fe1 C13 160.16(12)
C16 Fe1 C13 158.31(12)
C9 Fe1 C11 69.07(11)
C10 Fe1 C11 41.02(11)
C14 Fe1 C11 157.06(13)
C15 Fe1 C11 121.12(12)
C16 Fe1 C11 106.73(11)
C13 Fe1 C11 68.36(11)
C9 Fe1 C17 158.69(11)
C10 Fe1 C17 159.48(11)
C14 Fe1 C17 68.08(12)
C15 Fe1 C17 68.11(12)
C16 Fe1 C17 40.57(11)
C13 Fe1 C17 123.30(12)
C11 Fe1 C17 123.69(11)
C9 Fe1 C12 69.09(11)
C10 Fe1 C12 68.66(12)
C14 Fe1 C12 161.19(13)
C15 Fe1 C12 157.03(12)
C16 Fe1 C12 121.91(11)
C13 Fe1 C12 40.76(11)
C11 Fe1 C12 40.40(12)
C17 Fe1 C12 108.50(12)
C9 Fe1 C18 122.36(11)
C10 Fe1 C18 157.56(12)
C14 Fe1 C18 40.37(13)
C15 Fe1 C18 68.13(13)
C16 Fe1 C18 68.32(11)
C13 Fe1 C18 108.91(12)
C11 Fe1 C18 160.65(13)
C17 Fe1 C18 40.53(11)
C12 Fe1 C18 125.06(13)
C2 N1 C6 121.3(2)
C2 N1 C8 119.1(2)
C6 N1 C8 119.6(2)
H3 N3 C2 116(2)
H3 N3 C4 117(2)
C2 N3 C4 127.1(3)
O2 C2 N1 122.8(2)
O2 C2 N3 122.2(3)
N1 C2 N3 114.9(2)
O4 C4 N3 119.7(3)
O4 C4 C5 125.2(3)
N3 C4 C5 115.1(2)
C6 C5 C4 118.2(3)
C6 C5 C7 123.4(3)
C4 C5 C7 118.4(3)
C5 C6 N1 123.4(3)
N1 C8 C9 111.5(2)
C10 C9 C13 107.5(2)
C10 C9 C8 125.7(2)
C13 C9 C8 126.8(2)
C10 C9 Fe1 69.68(14)
C13 C9 Fe1 69.95(14)
C8 C9 Fe1 126.18(18)
C9 C10 C11 108.1(3)
C9 C10 Fe1 69.28(15)
C11 C10 Fe1 69.98(16)
C12 C11 C10 108.1(2)
C12 C11 Fe1 69.89(16)
C10 C11 Fe1 69.00(15)
C11 C12 C13 108.0(3)
C11 C12 Fe1 69.71(16)
C13 C12 Fe1 69.33(15)
C12 C13 C9 108.3(2)
C12 C13 Fe1 69.91(15)
C9 C13 Fe1 68.96(14)
C18 C14 C15 108.3(3)
C18 C14 Fe1 70.30(16)
C15 C14 Fe1 69.71(16)
C16 C15 C14 108.0(3)
C16 C15 Fe1 69.69(15)
C14 C15 Fe1 69.65(16)
C15 C16 C17 107.8(3)
C15 C16 Fe1 69.68(15)
C17 C16 Fe1 70.06(15)
C16 C17 C18 108.1(3)
C16 C17 Fe1 69.37(15)
C18 C17 Fe1 69.84(16)
C14 C18 C17 107.8(3)
C14 C18 Fe1 69.33(16)
C17 C18 Fe1 69.63(16)

loop_
_geom_bond_atom_site_label_1
_geom_bond_atom_site_label_2
_geom_bond_distance
Fe1 C9 2.026(2)
Fe1 C10 2.031(3)
Fe1 C14 2.035(3)
Fe1 C15 2.036(3)
Fe1 C16 2.036(3)
Fe1 C13 2.039(3)
Fe1 C11 2.044(3)
Fe1 C17 2.045(3)
Fe1 C12 2.047(3)
Fe1 C18 2.048(3)
O2 C2 1.228(3)
O4 C4 1.230(3)
N1 C2 1.369(3)
N1 C6 1.380(3)
N1 C8 1.485(3)
N3 H3 0.87(4)
N3 C2 1.373(3)
N3 C4 1.386(4)
C4 C5 1.440(4)
C5 C6 1.346(4)
C5 C7 1.492(4)
C8 C9 1.491(4)
C9 C10 1.422(4)
C9 C13 1.427(4)
C10 C11 1.428(4)
C11 C12 1.412(4)
C12 C13 1.423(4)
C14 C18 1.409(5)
C14 C15 1.414(4)
C15 C16 1.414(4)
C16 C17 1.415(4)
C17 C18 1.418(4)
